data_4134502
loop_
_publ_author_name
'Pan, Chun-Ya'
'Yang, Xin-Rui'
'Xiong, Lin'
'Lu, Zhong-Wei'
'Zhen, Bo-Yu'
'Sui, Xin'
'Deng, Xue-Bin'
'Chen, Ling'
'Wu, Li-Ming'

_publ_section_title
;
 Solid-State Nonlinear Optical Switch with the Widest Switching
 Temperature Range Owing to Its Continuously Tunable <i>T</i><sub>c</sub>.
;
_journal_issue 13
_journal_name_full 'Journal of the American Chemical Society'
_journal_page_first 6423
_journal_page_last 6431
_journal_paper_doi 10.1021/jacs.0c01741
_journal_volume 142
_journal_year 2020
_chemical_formula_sum 'F H8 K0.01 N1.99 O3 P'
_chemical_formula_weight 134.37
_space_group_IT_number 14
_space_group_name_Hall '-P 2yn'
_space_group_name_H-M_alt 'P 1 21/n 1'
_symmetry_cell_setting monoclinic
_symmetry_space_group_name_H-M 'P 1 21/n 1'
_atom_sites_solution_hydrogens none
_atom_sites_solution_primary direct
_atom_sites_solution_secondary difmap
_audit_creation_method SHELXL-97
_cell_angle_alpha 90.00
_cell_angle_beta 92.297(2)
_cell_angle_gamma 90.00
_cell_formula_units_Z 4
_cell_length_a 6.0447(2)
_cell_length_b 7.8661(3)
_cell_length_c 11.1926(5)
_cell_measurement_reflns_used 6886
_cell_measurement_temperature 220(2)
_cell_measurement_theta_max 27.51
_cell_measurement_theta_min 3.17
_cell_volume 531.76(4)
_computing_structure_refinement 'SHELXL-97 (Sheldrick, 1997)'
_computing_structure_solution 'SHELXS-97 (Sheldrick, 1990)'
_diffrn_ambient_temperature 220(2)
_diffrn_measured_fraction_theta_full 0.994
_diffrn_measured_fraction_theta_max 0.994
_diffrn_measurement_device_type 'CCD area detector'
_diffrn_measurement_method 'phi and omega scans'
_diffrn_radiation_monochromator graphite
_diffrn_radiation_source 'fine-focus sealed tube'
_diffrn_radiation_type MoK\a
_diffrn_radiation_wavelength 0.71073
_diffrn_reflns_av_R_equivalents 0.0755
_diffrn_reflns_av_sigmaI/netI 0.0341
_diffrn_reflns_limit_h_max 7
_diffrn_reflns_limit_h_min -7
_diffrn_reflns_limit_k_max 10
_diffrn_reflns_limit_k_min -10
_diffrn_reflns_limit_l_max 14
_diffrn_reflns_limit_l_min -14
_diffrn_reflns_number 14726
_diffrn_reflns_theta_full 27.55
_diffrn_reflns_theta_max 27.55
_diffrn_reflns_theta_min 3.17
_exptl_absorpt_coefficient_mu 0.463
_exptl_absorpt_correction_T_max 0.7456
_exptl_absorpt_correction_T_min 0.6331
_exptl_absorpt_correction_type multi-scan
_exptl_crystal_colour colorless
_exptl_crystal_density_diffrn 1.678
_exptl_crystal_density_method 'not measured'
_exptl_crystal_description block
_exptl_crystal_F_000 281
_exptl_crystal_size_max 0.05
_exptl_crystal_size_mid 0.03
_exptl_crystal_size_min 0.02
_refine_diff_density_max 0.753
_refine_diff_density_min -0.492
_refine_diff_density_rms 0.116
_refine_ls_extinction_method none
_refine_ls_goodness_of_fit_ref 1.252
_refine_ls_hydrogen_treatment none
_refine_ls_matrix_type full
_refine_ls_number_parameters 98
_refine_ls_number_reflns 1213
_refine_ls_number_restraints 38
_refine_ls_restrained_S_all 1.233
_refine_ls_R_factor_all 0.0770
_refine_ls_R_factor_gt 0.0663
_refine_ls_shift/su_max 0.000
_refine_ls_shift/su_mean 0.000
_refine_ls_structure_factor_coef Fsqd
_refine_ls_weighting_details 'calc w=1/[\s^2^(Fo^2^)+(0.0452P)^2^+1.8336P] where P=(Fo^2^+2Fc^2^)/3'
_refine_ls_weighting_scheme calc
_refine_ls_wR_factor_gt 0.1378
_refine_ls_wR_factor_ref 0.1416
_reflns_number_gt 1103
_reflns_number_total 1213
_reflns_threshold_expression >2sigma(I)
_cod_data_source_file K0.1(NH4)1.9PO3F.cif
_cod_data_source_block K0.1(NH4)1.9PO3F-LTP-220K
_cod_depositor_comments
;
The following automatic conversions were performed:

data item '_symmetry_cell_setting' value 'Monoclinic' was changed to
'monoclinic' in accordance with the
/home/data/users/saulius/crontab/automatic-downloads/rss-feeds/ACS/lib/dictionaries/cif_core.dic
dictionary named 'cif_core.dic' version 2.4.2 last updated on
2011-04-26.

Automatic conversion script
Id: cif_fix_values 7556 2019-12-06 15:28:31Z antanas 

 Adding full bibliography for 4134470--4134505.cif.
;
_cod_original_sg_symbol_H-M P2(1)/n
_cod_original_formula_sum 'H8 F K0.01 N1.99 O3 P'
_cod_database_code 4134502

loop_
_symmetry_equiv_pos_as_xyz
'x, y, z'
'-x+1/2, y+1/2, -z+1/2'
'-x, -y, -z'
'x-1/2, -y-1/2, z-1/2'

loop_
_atom_site_label
_atom_site_type_symbol
_atom_site_fract_x
_atom_site_fract_y
_atom_site_fract_z
_atom_site_U_iso_or_equiv
_atom_site_adp_type
_atom_site_occupancy
_atom_site_symmetry_multiplicity
_atom_site_calc_flag
_atom_site_refinement_flags
_atom_site_disorder_assembly
_atom_site_disorder_group
P P 0.24865(14) 0.31816(11) 0.13128(8) 0.0104(3) Uani 1 1 d . . .
N1 N 0.2573(5) 0.3646(4) 0.4680(3) 0.0151(7) Uani 1 1 d D . .
H2 H 0.131(3) 0.321(4) 0.477(3) 0.015(10) Uiso 1 1 d D . .
H4 H 0.300(6) 0.342(5) 0.399(2) 0.042(15) Uiso 1 1 d D . .
H1 H 0.250(5) 0.470(2) 0.478(3) 0.022(12) Uiso 1 1 d D . .
H3 H 0.347(5) 0.322(4) 0.519(3) 0.022(12) Uiso 1 1 d D . .
O2 O 0.4115(4) 0.3182(4) 0.2360(2) 0.0229(6) Uani 1 1 d . . .
N2 N 0.2366(5) 0.4119(4) -0.1895(2) 0.0140(13) Uani 0.988(7) 1 d PD . .
K K 0.2366(5) 0.4119(4) -0.1895(2) 0.0140(13) Uani 0.012(7) 1 d P . .
H6 H 0.139(5) 0.350(4) -0.222(3) 0.019(11) Uiso 1 1 d D . .
H5 H 0.186(6) 0.507(3) -0.180(3) 0.042(16) Uiso 1 1 d D . .
H8 H 0.274(6) 0.369(5) -0.124(2) 0.038(15) Uiso 1 1 d D . .
H7 H 0.344(4) 0.414(5) -0.232(3) 0.039(15) Uiso 1 1 d D . .
F F 0.2466(4) 0.5098(3) 0.0854(2) 0.0241(6) Uani 1 1 d . . .
O1 O 0.3212(4) 0.2200(3) 0.0232(2) 0.0159(6) Uani 1 1 d . . .
O3 O 0.0123(4) 0.2834(3) 0.1603(2) 0.0194(6) Uani 1 1 d . . .

loop_
_atom_site_aniso_label
_atom_site_aniso_U_11
_atom_site_aniso_U_22
_atom_site_aniso_U_33
_atom_site_aniso_U_23
_atom_site_aniso_U_13
_atom_site_aniso_U_12
P 0.0116(5) 0.0069(4) 0.0126(4) 0.0011(3) 0.0010(3) 0.0001(3)
N1 0.0152(16) 0.0113(14) 0.0189(16) 0.0015(12) 0.0004(12) 0.0006(12)
O2 0.0188(14) 0.0301(15) 0.0196(14) -0.0004(12) -0.0039(11) -0.0015(12)
N2 0.015(2) 0.0148(18) 0.0129(19) -0.0007(11) 0.0028(12) 0.0013(12)
K 0.015(2) 0.0148(18) 0.0129(19) -0.0007(11) 0.0028(12) 0.0013(12)
F 0.0369(14) 0.0091(10) 0.0262(12) 0.0039(8) 0.0025(10) 0.0009(9)
O1 0.0185(13) 0.0112(12) 0.0185(13) -0.0031(10) 0.0050(10) 0.0007(10)
O3 0.0137(14) 0.0201(13) 0.0246(14) 0.0007(11) 0.0037(10) -0.0008(10)

loop_
_atom_type_symbol
_atom_type_description
_atom_type_scat_dispersion_real
_atom_type_scat_dispersion_imag
_atom_type_scat_source
N N 0.0061 0.0033 'International Tables Vol C Tables 4.2.6.8 and 6.1.1.4'
H H 0.0000 0.0000 'International Tables Vol C Tables 4.2.6.8 and 6.1.1.4'
O O 0.0106 0.0060 'International Tables Vol C Tables 4.2.6.8 and 6.1.1.4'
F F 0.0171 0.0103 'International Tables Vol C Tables 4.2.6.8 and 6.1.1.4'
P P 0.1023 0.0942 'International Tables Vol C Tables 4.2.6.8 and 6.1.1.4'
K K 0.2009 0.2494 'International Tables Vol C Tables 4.2.6.8 and 6.1.1.4'

loop_
_geom_angle_atom_site_label_1
_geom_angle_atom_site_label_2
_geom_angle_atom_site_label_3
_geom_angle
_geom_angle_site_symmetry_1
_geom_angle_site_symmetry_3
_geom_angle_publ_flag
O2 P O3 115.51(15) . . ?
O2 P O1 114.96(15) . . ?
O3 P O1 112.84(15) . . ?
O2 P F 104.38(15) . . ?
O3 P F 104.29(14) . . ?
O1 P F 102.94(13) . . ?
O2 P K 111.23(12) . 3_565 ?
O3 P K 45.51(11) . 3_565 ?
O1 P K 133.66(11) . 3_565 ?
F P K 61.15(10) . 3_565 ?
O2 P K 50.14(12) . 3_665 ?
O3 P K 147.48(12) . 3_665 ?
O1 P K 99.23(11) . 3_665 ?
F P K 61.48(10) . 3_665 ?
K P K 107.36(7) 3_565 3_665 ?
H2 N1 H4 109(2) . . ?
H2 N1 H1 109(2) . . ?
H4 N1 H1 111(2) . . ?
H2 N1 H3 109(2) . . ?
H4 N1 H3 109(2) . . ?
H1 N1 H3 110(2) . . ?
P O2 K 132.00(17) . 4_666 ?
P O2 K 107.80(14) . 3_665 ?
K O2 K 90.85(8) 4_666 3_665 ?
H6 N2 H5 109(2) . . ?
H6 N2 H8 108(2) . . ?
H5 N2 H8 110(2) . . ?
H6 N2 H7 108(2) . . ?
H5 N2 H7 112(2) . . ?
H8 N2 H7 109(2) . . ?
P F K 93.41(11) . 3_565 ?
P F K 93.82(11) . 3_665 ?
K F K 132.88(11) 3_565 3_665 ?
P O3 K 112.44(15) . 3_565 ?
P O3 K 143.70(16) . 4_566 ?
K O3 K 93.52(8) 3_565 4_566 ?

loop_
_geom_bond_atom_site_label_1
_geom_bond_atom_site_label_2
_geom_bond_distance
_geom_bond_site_symmetry_2
_geom_bond_publ_flag
P O2 1.500(3) . ?
P O3 1.503(3) . ?
P O1 1.514(2) . ?
P F 1.592(2) . ?
P K 3.700(3) 3_565 ?
P K 3.802(3) 3_665 ?
N1 H2 0.846(17) . ?
N1 H4 0.841(17) . ?
N1 H1 0.837(18) . ?
N1 H3 0.841(17) . ?
O2 K 2.775(4) 4_666 ?
O2 K 3.065(4) 3_665 ?
N2 H6 0.838(18) . ?
N2 H5 0.817(18) . ?
N2 H8 0.829(18) . ?
N2 H7 0.820(18) . ?
F K 3.246(4) 3_565 ?
F K 3.348(4) 3_665 ?
O3 K 2.856(4) 3_565 ?
O3 K 2.861(4) 4_566 ?

loop_
_geom_hbond_atom_site_label_D
_geom_hbond_atom_site_label_H
_geom_hbond_atom_site_label_A
_geom_hbond_distance_DH
_geom_hbond_distance_HA
_geom_hbond_distance_DA
_geom_hbond_angle_DHA
_geom_hbond_site_symmetry_A
N1 H4 O2 0.841(17) 1.981(18) 2.817(4) 173(4) .
N2 H8 O1 0.829(18) 2.03(2) 2.848(4) 167(4) .
N2 H8 F 0.829(18) 2.61(3) 3.170(4) 126(3) .
N1 H2 O1 0.846(17) 1.989(19) 2.811(4) 164(3) 4_566
N1 H1 O1 0.837(18) 2.014(19) 2.838(4) 168(3) 2
N1 H3 O3 0.841(17) 2.014(19) 2.846(4) 170(3) 4_666
N2 H6 O2 0.838(18) 1.95(2) 2.775(4) 167(3) 4_565
N2 H5 O3 0.817(18) 2.06(2) 2.856(4) 167(4) 3_565
N2 H7 O3 0.820(18) 2.24(3) 2.861(4) 133(3) 4_665
N2 H7 O2 0.820(18) 2.58(3) 3.065(4) 120(3) 3_665
